data_7123886
loop_
_publ_author_name
'Chen, Ruru'
'Cao, Minna'
'Yang, Weiguang'
'Wang, Huimin'
'Zhang, Suyuan'
'Li, Hongfang'
'Cao, Rong'

_publ_section_title
;
 Ultra-small Pd Nanoparticles Derived from Supramolecular Assembly for
 Enhanced Electrochemical Reduction of CO2 to CO
;
_journal_name_full 'Chemical Communications'
_journal_paper_doi 10.1039/C9CC02393C
_journal_year 2019
_chemical_formula_moiety 'Cl4 Pd, C40 H50 N20 O10, 4(H2 O), H4 O, O'
_chemical_formula_sum 'C40 H62 Cl4 N20 O16 Pd'
_chemical_formula_weight 1327.29
_space_group_crystal_system monoclinic
_space_group_IT_number 15
_space_group_name_Hall '-I 2ya'
_space_group_name_H-M_alt 'I 1 2/a 1'
_symmetry_space_group_name_Hall '-I 2ya'
_symmetry_space_group_name_H-M 'I 1 2/a 1'
_atom_sites_solution_hydrogens mixed
_atom_sites_solution_primary iterative
_audit_creation_date 2019-01-27
_audit_creation_method
;
Olex2 1.2
(compiled 2018.05.29 svn.r3508 for OlexSys, GUI svn.r5506)
;
_audit_update_record
;
2019-07-01 deposited with the CCDC.    2019-07-19 downloaded from the CCDC.
;
_cell_angle_alpha 90
_cell_angle_beta 95.1030(10)
_cell_angle_gamma 90
_cell_formula_units_Z 4
_cell_length_a 13.1597(2)
_cell_length_b 17.5930(2)
_cell_length_c 22.3163(3)
_cell_measurement_reflns_used 6239
_cell_measurement_temperature 295.00(10)
_cell_measurement_theta_max 73.2200
_cell_measurement_theta_min 3.9450
_cell_volume 5146.16(12)
_computing_cell_refinement
;
CrysAlisPro, Agilent Technologies,
Version 1.171.37.35 (release 13-08-2014 CrysAlis171 .NET)
(compiled Aug 13 2014,18:06:01)
;
_computing_data_collection
;
CrysAlisPro, Agilent Technologies,
Version 1.171.37.35 (release 13-08-2014 CrysAlis171 .NET)
(compiled Aug 13 2014,18:06:01)
;
_computing_data_reduction
;
CrysAlisPro, Agilent Technologies,
Version 1.171.37.35 (release 13-08-2014 CrysAlis171 .NET)
(compiled Aug 13 2014,18:06:01)
;
_computing_molecular_graphics 'Olex2 (Dolomanov et al., 2009)'
_computing_publication_material 'Olex2 (Dolomanov et al., 2009)'
_computing_structure_refinement 'ShelXL (Sheldrick, 2015)'
_computing_structure_solution 'olex2.solve (Bourhis et al., 2015)'
_diffrn_ambient_environment air
_diffrn_ambient_temperature 295.00(10)
_diffrn_detector 'CCD plate'
_diffrn_detector_area_resol_mean 10.5594
_diffrn_detector_type Atlas
_diffrn_measured_fraction_theta_full 0.998
_diffrn_measured_fraction_theta_max 0.971
_diffrn_measurement_details
;
#__ type_ start__ end____ width___ exp.time_
  1 omega   30.00   84.00   1.0000    1.6000
omega____ theta____ kappa____ phi______ frames
    -       40.1492   57.0000   30.0000 54

#__ type_ start__ end____ width___ exp.time_
  2 omega   32.00  118.00   1.0000    6.3900
omega____ theta____ kappa____ phi______ frames
    -      106.2872  -30.0000  -90.0000 86

#__ type_ start__ end____ width___ exp.time_
  3 omega   76.00  178.00   1.0000    6.3900
omega____ theta____ kappa____ phi______ frames
    -      106.2872   30.0000 -150.0000 102

#__ type_ start__ end____ width___ exp.time_
  4 omega  106.00  135.00   1.0000    6.3900
omega____ theta____ kappa____ phi______ frames
    -      106.2872  -61.0000   30.0000 29

#__ type_ start__ end____ width___ exp.time_
  5 omega   62.00   91.00   1.0000    6.3900
omega____ theta____ kappa____ phi______ frames
    -      106.2872  -61.0000   30.0000 29

#__ type_ start__ end____ width___ exp.time_
  6 omega   32.00   97.00   1.0000    6.3900
omega____ theta____ kappa____ phi______ frames
    -      106.2872  -94.0000  -60.0000 65

#__ type_ start__ end____ width___ exp.time_
  7 omega   22.00  108.00   1.0000    6.3900
omega____ theta____ kappa____ phi______ frames
    -      106.2872  -94.0000  120.0000 86

#__ type_ start__ end____ width___ exp.time_
  8 omega  -70.00   27.00   1.0000    1.6000
omega____ theta____ kappa____ phi______ frames
    -      -40.1492   57.0000 -120.0000 97

#__ type_ start__ end____ width___ exp.time_
  9 omega  -92.00  -12.00   1.0000    1.6000
omega____ theta____ kappa____ phi______ frames
    -      -40.1492  -57.0000   60.0000 80

#__ type_ start__ end____ width___ exp.time_
 10 omega   71.00  157.00   1.0000    6.3900
omega____ theta____ kappa____ phi______ frames
    -      106.2872  165.0000   -8.0000 86
;
_diffrn_measurement_device 'four-circle diffractometer'
_diffrn_measurement_device_type 'SuperNova, Dual, Cu at zero, Atlas'
_diffrn_measurement_method '\w scans'
_diffrn_orient_matrix_UB_11 0.0254730000
_diffrn_orient_matrix_UB_12 -0.0819097000
_diffrn_orient_matrix_UB_13 -0.0178946000
_diffrn_orient_matrix_UB_21 0.1033077000
_diffrn_orient_matrix_UB_22 0.0273325000
_diffrn_orient_matrix_UB_23 -0.0195057000
_diffrn_orient_matrix_UB_31 0.0498860000
_diffrn_orient_matrix_UB_32 -0.0145627000
_diffrn_orient_matrix_UB_33 0.0640627000
_diffrn_radiation_monochromator mirror
_diffrn_radiation_probe x-ray
_diffrn_radiation_type CuK\a
_diffrn_radiation_wavelength 1.54184
_diffrn_reflns_av_R_equivalents 0.0163
_diffrn_reflns_av_unetI/netI 0.0199
_diffrn_reflns_Laue_measured_fraction_full 0.998
_diffrn_reflns_Laue_measured_fraction_max 0.971
_diffrn_reflns_limit_h_max 16
_diffrn_reflns_limit_h_min -16
_diffrn_reflns_limit_k_max 17
_diffrn_reflns_limit_k_min -21
_diffrn_reflns_limit_l_max 27
_diffrn_reflns_limit_l_min -19
_diffrn_reflns_number 10723
_diffrn_reflns_point_group_measured_fraction_full 0.998
_diffrn_reflns_point_group_measured_fraction_max 0.971
_diffrn_reflns_theta_full 67.684
_diffrn_reflns_theta_max 73.431
_diffrn_reflns_theta_min 3.978
_diffrn_source 'sealed X-ray tube'
_diffrn_source_type 'SuperNova (Cu) X-ray Source'
_exptl_absorpt_coefficient_mu 5.606
_exptl_absorpt_correction_T_max 1.00000
_exptl_absorpt_correction_T_min 0.80902
_exptl_absorpt_correction_type multi-scan
_exptl_absorpt_process_details
;
CrysAlisPro, Agilent Technologies,
Version 1.171.37.35 (release 13-08-2014 CrysAlis171 .NET)
(compiled Aug 13 2014,18:06:01)
Empirical absorption correction using spherical harmonics,
 implemented in SCALE3 ABSPACK scaling algorithm.
;
_exptl_crystal_density_diffrn 1.713
_exptl_crystal_F_000 2736
_refine_diff_density_max 1.109
_refine_diff_density_min -1.019
_refine_diff_density_rms 0.092
_refine_ls_extinction_method none
_refine_ls_goodness_of_fit_ref 1.070
_refine_ls_hydrogen_treatment mixed
_refine_ls_matrix_type full
_refine_ls_number_parameters 378
_refine_ls_number_reflns 5032
_refine_ls_number_restraints 0
_refine_ls_restrained_S_all 1.070
_refine_ls_R_factor_all 0.0503
_refine_ls_R_factor_gt 0.0474
_refine_ls_shift/su_max 0.019
_refine_ls_shift/su_mean 0.000
_refine_ls_structure_factor_coef Fsqd
_refine_ls_weighting_details 'w=1/[\s^2^(Fo^2^)+(0.0877P)^2^+12.9578P] where P=(Fo^2^+2Fc^2^)/3'
_refine_ls_weighting_scheme calc
_refine_ls_wR_factor_gt 0.1452
_refine_ls_wR_factor_ref 0.1485
_reflns_Friedel_coverage 0.000
_reflns_number_gt 4642
_reflns_number_total 5032
_reflns_threshold_expression 'I > 2\s(I)'
_cod_data_source_file c9cc02393c2.cif
_cod_data_source_block PdCl4-Me10CB[5]
_cod_database_code 7123886
_shelx_shelxl_version_number 2016/4
_chemical_oxdiff_formula 'C H O N Pd Cl'
_shelx_space_group_comment
;
The symmetry employed for this shelxl refinement is uniquely defined
by the following loop, which should always be used as a source of
symmetry information in preference to the above space-group names.
They are only intended as comments.
;
_reflns_odcompleteness_completeness 99.77
_reflns_odcompleteness_iscentric 1
_reflns_odcompleteness_theta 66.97
_olex2_refinement_description
;
1. Fixed Uiso
 At 1.2 times of:
  All C(H,H) groups
 At 1.5 times of:
  All C(H,H,H) groups, All O(H,H) groups
2.a Riding coordinates:
 O9(H6D,H6E)
2.b Free rotating group:
 O8(H8C,H8D), O7(H7A,H7B)
2.c Secondary CH2 refined with riding coordinates:
 C8(H8A,H8B), C4(H4A,H4B), C12(H12A,H12B), C16(H16A,H16B), C17(H17A,H17B)
2.d Idealised Me refined as rotating group:
 C6(H6A,H6B,H6C), C1(H1A,H1B,H1C), C20(H20A,H20B,H20C), C11(H11A,H11B,H11C),
 C14(H14A,H14B,H14C)
;
_olex2_submission_special_instructions 'No special instructions were received'

loop_
_space_group_symop_operation_xyz
'x, y, z'
'-x+1/2, y, -z'
'x+1/2, y+1/2, z+1/2'
'-x+1, y+1/2, -z+1/2'
'-x, -y, -z'
'x-1/2, -y, z'
'-x+1/2, -y+1/2, -z+1/2'
'x, -y+1/2, z+1/2'

loop_
_atom_site_label
_atom_site_type_symbol
_atom_site_fract_x
_atom_site_fract_y
_atom_site_fract_z
_atom_site_U_iso_or_equiv
_atom_site_adp_type
_atom_site_occupancy
_atom_site_site_symmetry_order
_atom_site_calc_flag
_atom_site_refinement_flags_posn
_atom_site_refinement_flags_adp
_atom_site_refinement_flags_occupancy
Pd1 Pd 0.250000 0.750000 0.750000 0.04080(15) Uani 1 2 d S T P
Cl2 Cl 0.27381(10) 0.74634(6) 0.64991(5) 0.0611(3) Uani 1 1 d . . .
Cl1 Cl 0.23291(10) 0.88128(7) 0.74552(6) 0.0668(3) Uani 1 1 d . . .
O4 O 0.55573(15) 0.60632(12) 0.55709(10) 0.0296(4) Uani 1 1 d . . .
O2 O 0.61735(15) 0.88064(12) 0.62931(9) 0.0300(4) Uani 1 1 d . . .
O5 O 1.05316(17) 0.70145(12) 0.54369(10) 0.0336(5) Uani 1 1 d . . .
O3 O 0.65698(15) 0.71036(12) 0.65921(9) 0.0293(4) Uani 1 1 d . . .
O1 O 0.50112(16) 0.86934(12) 0.49906(9) 0.0292(4) Uani 1 1 d . . .
N2 N 0.62345(17) 0.95472(13) 0.47548(10) 0.0209(4) Uani 1 1 d . . .
N6 N 0.9816(2) 0.74845(11) 0.62672(12) 0.0241(5) Uani 1 1 d . . .
N4 N 0.79227(17) 0.88418(13) 0.64840(10) 0.0217(4) Uani 1 1 d . . .
N1 N 0.55259(17) 0.87934(13) 0.40355(10) 0.0219(5) Uani 1 1 d . . .
N3 N 0.71981(17) 0.95436(13) 0.57403(10) 0.0216(4) Uani 1 1 d . . .
N10 N 0.62598(17) 0.54645(13) 0.47874(10) 0.0229(5) Uani 1 1 d . . .
N11 N 0.71461(17) 0.55057(13) 0.56798(10) 0.0236(5) Uani 1 1 d . . .
N8 N 0.95285(18) 0.62837(13) 0.60074(11) 0.0243(5) Uani 1 1 d . . .
N7 N 0.79337(18) 0.63132(13) 0.64783(10) 0.0240(5) Uani 1 1 d . . .
N5 N 0.82329(19) 0.75115(11) 0.67541(11) 0.0222(5) Uani 1 1 d . . .
C18 C 0.6260(2) 0.57229(14) 0.53643(12) 0.0221(5) Uani 1 1 d . . .
C5 C 0.82615(19) 0.97885(14) 0.57699(11) 0.0185(5) Uani 1 1 d . . .
C10 C 0.92610(19) 0.71960(14) 0.67583(11) 0.0206(5) Uani 1 1 d . . .
C6 C 0.8365(2) 1.06376(15) 0.58853(13) 0.0278(6) Uani 1 1 d . . .
H6A H 0.908962 1.077317 0.594339 0.042 Uiso 1 1 calc GR . .
H6B H 0.803280 1.077007 0.624705 0.042 Uiso 1 1 calc GR . .
H6C H 0.804025 1.091695 0.553975 0.042 Uiso 1 1 calc GR . .
C13 C 1.0009(2) 0.69408(15) 0.58566(12) 0.0235(5) Uani 1 1 d . . .
C3 C 0.55507(19) 0.89746(14) 0.46305(12) 0.0203(5) Uani 1 1 d . . .
C19 C 0.71942(19) 0.50601(14) 0.46772(11) 0.0207(5) Uani 1 1 d . . .
C8 C 0.7982(2) 0.82701(14) 0.69521(11) 0.0215(5) Uani 1 1 d . . .
H8A H 0.731818 0.824925 0.712794 0.026 Uiso 1 1 calc R . .
H8B H 0.850404 0.842876 0.727489 0.026 Uiso 1 1 calc R . .
C7 C 0.7009(2) 0.90351(14) 0.61806(11) 0.0212(5) Uani 1 1 d . . .
C4 C 0.63793(19) 0.98757(15) 0.53533(11) 0.0208(5) Uani 1 1 d . . .
H4A H 0.651424 1.042624 0.531437 0.025 Uiso 1 1 calc R . .
H4B H 0.573666 0.982046 0.554859 0.025 Uiso 1 1 calc R . .
C9 C 0.7487(2) 0.69903(15) 0.65974(11) 0.0212(5) Uani 1 1 d . . .
C1 C 0.5643(2) 0.96875(17) 0.31908(13) 0.0318(6) Uani 1 1 d . . .
H1A H 0.610903 1.003973 0.301357 0.048 Uiso 1 1 calc GR . .
H1B H 0.507666 0.997344 0.333868 0.048 Uiso 1 1 calc GR . .
H1C H 0.537408 0.932241 0.288490 0.048 Uiso 1 1 calc GR . .
C2 C 0.62152(19) 0.92625(14) 0.37124(11) 0.0188(5) Uani 1 1 d . . .
C12 C 1.0213(2) 0.82476(15) 0.62296(13) 0.0237(5) Uani 1 1 d . . .
H12A H 1.080720 0.823722 0.598715 0.028 Uiso 1 1 calc R . .
H12B H 1.045666 0.842117 0.663930 0.028 Uiso 1 1 calc R . .
C16 C 0.7324(2) 0.56468(15) 0.63213(12) 0.0246(5) Uani 1 1 d . . .
H16A H 0.665668 0.570273 0.648916 0.030 Uiso 1 1 calc R . .
H16B H 0.766841 0.519761 0.651400 0.030 Uiso 1 1 calc R . .
C20 C 0.6983(2) 0.42773(16) 0.44058(14) 0.0309(6) Uani 1 1 d . . .
H20A H 0.762983 0.401164 0.437208 0.046 Uiso 1 1 calc GR . .
H20B H 0.661884 0.433088 0.400552 0.046 Uiso 1 1 calc GR . .
H20C H 0.656373 0.398482 0.466503 0.046 Uiso 1 1 calc GR . .
O8 O 0.4746(3) 0.60712(18) 0.68303(16) 0.0648(8) Uani 1 1 d . . .
H8C H 0.504200 0.644926 0.668594 0.097 Uiso 1 1 d G . .
H8D H 0.415528 0.623443 0.688981 0.097 Uiso 1 1 d G . .
C17 C 0.9602(2) 0.56001(15) 0.56543(12) 0.0231(5) Uani 1 1 d . . .
H17A H 0.967308 0.515962 0.593096 0.028 Uiso 1 1 calc R . .
H17B H 1.023076 0.562835 0.544211 0.028 Uiso 1 1 calc R . .
C15 C 0.9046(2) 0.63374(14) 0.65661(11) 0.0213(5) Uani 1 1 d . . .
O7 O 0.4841(4) 0.75567(18) 0.58017(18) 0.0690(10) Uani 1 1 d . . .
H7A H 0.466012 0.763169 0.615289 0.104 Uiso 1 1 d G . .
H7B H 0.535718 0.726374 0.582104 0.104 Uiso 1 1 d G . .
C11 C 0.9867(2) 0.72973(18) 0.73643(13) 0.0296(6) Uani 1 1 d . . .
H11A H 1.051715 0.702596 0.736488 0.044 Uiso 1 1 calc GR . .
H11B H 0.947650 0.709202 0.768169 0.044 Uiso 1 1 calc GR . .
H11C H 0.999740 0.783923 0.743762 0.044 Uiso 1 1 calc GR . .
C14 C 0.9462(3) 0.57536(17) 0.70255(14) 0.0374(7) Uani 1 1 d . . .
H14A H 0.927326 0.524227 0.688103 0.056 Uiso 1 1 calc GR . .
H14B H 0.917350 0.584593 0.740904 0.056 Uiso 1 1 calc GR . .
H14C H 1.020643 0.579582 0.708294 0.056 Uiso 1 1 calc GR . .
O6 O 0.750000 1.2208(3) 0.500000 0.0767(14) Uani 1 2 d S T P
O9 O 0.750000 0.7530(7) 0.500000 0.192(6) Uiso 1 2 d S T P
H6D H 0.772300 1.246099 0.471200 0.20(7) Uiso 1 1 d R . .
H6E H 0.794300 1.212909 0.490900 0.48(15) Uiso 1 1 d R . .

loop_
_atom_site_aniso_label
_atom_site_aniso_U_11
_atom_site_aniso_U_22
_atom_site_aniso_U_33
_atom_site_aniso_U_23
_atom_site_aniso_U_13
_atom_site_aniso_U_12
Pd1 0.0217(2) 0.0462(3) 0.0548(3) -0.00233(14) 0.00479(15) -0.00226(12)
Cl2 0.0525(6) 0.0764(8) 0.0551(6) 0.0034(5) 0.0087(5) 0.0040(4)
Cl1 0.0717(7) 0.0477(6) 0.0824(8) 0.0015(5) 0.0142(6) -0.0008(5)
O4 0.0226(10) 0.0289(10) 0.0378(11) -0.0034(8) 0.0049(8) 0.0029(8)
O2 0.0199(10) 0.0355(11) 0.0351(11) 0.0110(8) 0.0058(8) 0.0005(8)
O5 0.0350(11) 0.0303(10) 0.0370(11) -0.0070(9) 0.0125(9) -0.0043(9)
O3 0.0207(9) 0.0330(10) 0.0342(10) -0.0036(8) 0.0017(8) 0.0026(8)
O1 0.0284(10) 0.0298(10) 0.0308(10) 0.0059(8) 0.0098(8) -0.0027(8)
N2 0.0213(11) 0.0231(10) 0.0183(10) 0.0020(8) 0.0021(8) -0.0020(8)
N6 0.0285(13) 0.0177(11) 0.0266(12) -0.0026(8) 0.0062(10) -0.0007(8)
N4 0.0201(11) 0.0228(10) 0.0221(10) 0.0054(8) 0.0016(8) 0.0031(8)
N1 0.0212(11) 0.0213(10) 0.0235(11) 0.0015(8) 0.0033(8) -0.0037(9)
N3 0.0171(10) 0.0245(11) 0.0229(10) 0.0066(8) 0.0010(8) 0.0007(8)
N10 0.0189(11) 0.0234(11) 0.0259(11) 0.0007(9) -0.0016(9) 0.0025(9)
N11 0.0218(11) 0.0246(11) 0.0242(11) -0.0024(9) -0.0001(9) 0.0019(9)
N8 0.0256(12) 0.0184(10) 0.0291(12) -0.0051(9) 0.0035(9) 0.0000(9)
N7 0.0225(11) 0.0211(11) 0.0283(11) -0.0024(9) 0.0018(9) -0.0008(9)
N5 0.0204(12) 0.0189(11) 0.0268(12) -0.0021(8) -0.0019(9) 0.0039(8)
C18 0.0201(12) 0.0159(11) 0.0303(13) 0.0014(10) 0.0020(10) -0.0032(9)
C5 0.0199(12) 0.0168(11) 0.0190(11) -0.0015(9) 0.0014(9) -0.0004(9)
C10 0.0196(12) 0.0192(12) 0.0224(12) -0.0001(9) -0.0021(9) 0.0035(9)
C6 0.0381(15) 0.0170(12) 0.0286(13) -0.0016(10) 0.0038(11) 0.0003(11)
C13 0.0208(12) 0.0230(12) 0.0264(13) -0.0029(10) -0.0003(10) 0.0023(10)
C3 0.0169(11) 0.0185(11) 0.0257(12) 0.0043(9) 0.0032(9) 0.0054(9)
C19 0.0206(12) 0.0159(11) 0.0251(13) -0.0002(9) -0.0004(10) 0.0003(9)
C8 0.0281(13) 0.0195(12) 0.0171(11) 0.0015(9) 0.0033(9) 0.0048(10)
C7 0.0233(13) 0.0193(11) 0.0211(12) 0.0005(9) 0.0032(9) 0.0036(10)
C4 0.0193(12) 0.0241(12) 0.0190(12) 0.0007(9) 0.0026(9) 0.0073(9)
C9 0.0240(13) 0.0228(12) 0.0165(11) 0.0007(9) 0.0003(9) 0.0009(10)
C1 0.0380(16) 0.0262(14) 0.0289(14) 0.0069(11) -0.0096(12) 0.0019(12)
C2 0.0197(12) 0.0177(11) 0.0187(11) 0.0025(9) 0.0002(9) -0.0002(9)
C12 0.0176(12) 0.0194(12) 0.0333(14) -0.0018(10) -0.0014(10) 0.0004(9)
C16 0.0298(14) 0.0221(12) 0.0224(12) 0.0011(10) 0.0044(10) -0.0051(10)
C20 0.0374(16) 0.0186(12) 0.0355(15) -0.0054(11) -0.0036(12) -0.0020(11)
O8 0.083(2) 0.0522(17) 0.0597(18) -0.0019(14) 0.0084(17) -0.0108(16)
C17 0.0183(12) 0.0190(12) 0.0312(13) -0.0067(10) -0.0021(10) 0.0048(9)
C15 0.0224(13) 0.0186(12) 0.0220(12) 0.0003(9) -0.0025(9) 0.0023(9)
O7 0.094(3) 0.0462(17) 0.065(2) 0.0064(14) -0.008(2) 0.0076(15)
C11 0.0286(15) 0.0323(14) 0.0261(14) -0.0040(12) -0.0082(11) 0.0034(12)
C14 0.0492(19) 0.0253(14) 0.0349(16) 0.0067(12) -0.0112(14) 0.0074(13)
O6 0.089(4) 0.064(3) 0.079(3) 0.000 0.022(3) 0.000

loop_
_atom_type_symbol
_atom_type_description
_atom_type_scat_dispersion_real
_atom_type_scat_dispersion_imag
_atom_type_scat_source
C C 0.0181 0.0091 'International Tables Vol C Tables 4.2.6.8 and 6.1.1.4'
Cl Cl 0.3639 0.7018 'International Tables Vol C Tables 4.2.6.8 and 6.1.1.4'
N N 0.0311 0.0180 'International Tables Vol C Tables 4.2.6.8 and 6.1.1.4'
O O 0.0492 0.0322 'International Tables Vol C Tables 4.2.6.8 and 6.1.1.4'
Pd Pd 0.1215 3.9337 'International Tables Vol C Tables 4.2.6.8 and 6.1.1.4'
H H 0.0000 0.0000 'International Tables Vol C Tables 4.2.6.8 and 6.1.1.4'

loop_
_geom_angle_atom_site_label_1
_geom_angle_atom_site_label_2
_geom_angle_atom_site_label_3
_geom_angle
_geom_angle_site_symmetry_1
_geom_angle_site_symmetry_3
Cl2 Pd1 Cl2 180.0 . 7_566
Cl2 Pd1 Cl1 90.41(4) . .
Cl2 Pd1 Cl1 89.59(4) 7_566 .
Cl2 Pd1 Cl1 89.59(4) . 7_566
Cl2 Pd1 Cl1 90.41(4) 7_566 7_566
Cl1 Pd1 Cl1 180.0 7_566 .
C3 N2 C5 113.0(2) . 2_656
C3 N2 C4 120.8(2) . .
C4 N2 C5 126.2(2) . 2_656
C13 N6 C10 113.3(2) . .
C13 N6 C12 121.5(2) . .
C12 N6 C10 125.0(2) . .
C8 N4 C2 125.3(2) . 2_656
C7 N4 C8 121.2(2) . .
C7 N4 C2 113.5(2) . 2_656
C3 N1 C2 112.7(2) . .
C3 N1 C12 120.5(2) . 2_656
C12 N1 C2 126.4(2) 2_656 .
C7 N3 C5 113.3(2) . .
C7 N3 C4 121.4(2) . .
C4 N3 C5 124.7(2) . .
C18 N10 C19 113.0(2) . .
C18 N10 C17 121.3(2) . 2_656
C17 N10 C19 125.7(2) 2_656 .
C18 N11 C19 113.1(2) . 2_656
C18 N11 C16 121.2(2) . .
C16 N11 C19 125.4(2) . 2_656
C13 N8 C17 120.8(2) . .
C13 N8 C15 113.7(2) . .
C17 N8 C15 125.3(2) . .
C9 N7 C16 121.0(2) . .
C9 N7 C15 113.1(2) . .
C16 N7 C15 125.7(2) . .
C8 N5 C10 125.6(2) . .
C9 N5 C10 113.0(2) . .
C9 N5 C8 121.1(2) . .
O4 C18 N10 125.5(2) . .
O4 C18 N11 125.6(3) . .
N11 C18 N10 108.8(2) . .
N2 C5 N3 112.3(2) 2_656 .
N2 C5 C6 112.4(2) 2_656 .
N2 C5 C2 102.45(19) 2_656 2_656
N3 C5 C6 111.7(2) . .
N3 C5 C2 102.28(19) . 2_656
C6 C5 C2 115.0(2) . 2_656
N6 C10 N5 112.8(2) . .
N6 C10 C15 102.53(19) . .
N6 C10 C11 111.7(2) . .
N5 C10 C15 102.5(2) . .
N5 C10 C11 111.9(2) . .
C11 C10 C15 114.8(2) . .
C5 C6 H6A 109.5 . .
C5 C6 H6B 109.5 . .
C5 C6 H6C 109.5 . .
H6A C6 H6B 109.5 . .
H6A C6 H6C 109.5 . .
H6B C6 H6C 109.5 . .
O5 C13 N6 126.5(3) . .
O5 C13 N8 125.6(2) . .
N6 C13 N8 107.9(2) . .
O1 C3 N2 125.2(3) . .
O1 C3 N1 125.5(3) . .
N2 C3 N1 109.2(2) . .
N10 C19 C19 102.3(2) . 2_656
N10 C19 C20 112.4(2) . .
N11 C19 N10 112.4(2) 2_656 .
N11 C19 C19 102.6(2) 2_656 2_656
N11 C19 C20 111.5(2) 2_656 .
C20 C19 C19 114.95(15) . 2_656
N4 C8 N5 114.7(2) . .
N4 C8 H8A 108.6 . .
N4 C8 H8B 108.6 . .
N5 C8 H8A 108.6 . .
N5 C8 H8B 108.6 . .
H8A C8 H8B 107.6 . .
O2 C7 N4 125.8(2) . .
O2 C7 N3 126.1(2) . .
N3 C7 N4 108.0(2) . .
N2 C4 H4A 108.6 . .
N2 C4 H4B 108.6 . .
N3 C4 N2 114.8(2) . .
N3 C4 H4A 108.6 . .
N3 C4 H4B 108.6 . .
H4A C4 H4B 107.5 . .
O3 C9 N7 125.6(3) . .
O3 C9 N5 125.4(2) . .
N7 C9 N5 108.9(2) . .
H1A C1 H1B 109.5 . .
H1A C1 H1C 109.5 . .
H1B C1 H1C 109.5 . .
C2 C1 H1A 109.5 . .
C2 C1 H1B 109.5 . .
C2 C1 H1C 109.5 . .
N4 C2 N1 113.3(2) 2_656 .
N4 C2 C5 102.49(19) 2_656 2_656
N4 C2 C1 111.4(2) 2_656 .
N1 C2 C5 102.58(19) . 2_656
N1 C2 C1 111.5(2) . .
C1 C2 C5 115.0(2) . 2_656
N6 C12 N1 113.9(2) . 2_656
N6 C12 H12A 108.8 . .
N6 C12 H12B 108.8 . .
N1 C12 H12A 108.8 2_656 .
N1 C12 H12B 108.8 2_656 .
H12A C12 H12B 107.7 . .
N11 C16 H16A 108.6 . .
N11 C16 H16B 108.6 . .
N7 C16 N11 114.5(2) . .
N7 C16 H16A 108.6 . .
N7 C16 H16B 108.6 . .
H16A C16 H16B 107.6 . .
C19 C20 H20A 109.5 . .
C19 C20 H20B 109.5 . .
C19 C20 H20C 109.5 . .
H20A C20 H20B 109.5 . .
H20A C20 H20C 109.5 . .
H20B C20 H20C 109.5 . .
H8C O8 H8D 104.6 . .
N10 C17 H17A 108.6 2_656 .
N10 C17 H17B 108.6 2_656 .
N8 C17 N10 114.8(2) . 2_656
N8 C17 H17A 108.6 . .
N8 C17 H17B 108.6 . .
H17A C17 H17B 107.5 . .
N8 C15 N7 113.1(2) . .
N8 C15 C10 102.3(2) . .
N8 C15 C14 112.1(2) . .
N7 C15 C10 102.5(2) . .
N7 C15 C14 111.6(2) . .
C14 C15 C10 114.6(2) . .
H7A O7 H7B 109.6 . .
C10 C11 H11A 109.5 . .
C10 C11 H11B 109.5 . .
C10 C11 H11C 109.5 . .
H11A C11 H11B 109.5 . .
H11A C11 H11C 109.5 . .
H11B C11 H11C 109.5 . .
C15 C14 H14A 109.5 . .
C15 C14 H14B 109.5 . .
C15 C14 H14C 109.5 . .
H14A C14 H14B 109.5 . .
H14A C14 H14C 109.5 . .
H14B C14 H14C 109.5 . .
H6D O6 H6E 59.9 . .

loop_
_geom_bond_atom_site_label_1
_geom_bond_atom_site_label_2
_geom_bond_distance
_geom_bond_site_symmetry_2
Pd1 Cl2 2.2839(12) .
Pd1 Cl2 2.2839(12) 7_566
Pd1 Cl1 2.3219(12) 7_566
Pd1 Cl1 2.3219(12) .
O4 C18 1.226(3) .
O2 C7 1.218(3) .
O5 C13 1.217(4) .
O3 C9 1.222(3) .
O1 C3 1.223(3) .
N2 C5 1.459(3) 2_656
N2 C3 1.363(3) .
N2 C4 1.452(3) .
N6 C10 1.461(4) .
N6 C13 1.364(3) .
N6 C12 1.446(3) .
N4 C8 1.447(3) .
N4 C7 1.370(3) .
N4 C2 1.454(3) 2_656
N1 C3 1.363(3) .
N1 C2 1.463(3) .
N1 C12 1.454(3) 2_656
N3 C5 1.460(3) .
N3 C7 1.368(3) .
N3 C4 1.443(3) .
N10 C18 1.365(4) .
N10 C19 1.460(3) .
N10 C17 1.455(3) 2_656
N11 C18 1.362(4) .
N11 C19 1.458(3) 2_656
N11 C16 1.451(3) .
N8 C13 1.374(4) .
N8 C17 1.446(3) .
N8 C15 1.452(3) .
N7 C9 1.365(3) .
N7 C16 1.446(3) .
N7 C15 1.460(3) .
N5 C10 1.462(3) .
N5 C8 1.453(3) .
N5 C9 1.366(4) .
C5 N2 1.459(3) 2_656
C5 C6 1.520(3) .
C5 C2 1.589(3) 2_656
C10 C15 1.589(3) .
C10 C11 1.518(4) .
C6 H6A 0.9800 .
C6 H6B 0.9800 .
C6 H6C 0.9800 .
C19 N11 1.458(3) 2_656
C19 C19 1.587(5) 2_656
C19 C20 1.520(3) .
C8 H8A 0.9900 .
C8 H8B 0.9900 .
C4 H4A 0.9900 .
C4 H4B 0.9900 .
C1 H1A 0.9800 .
C1 H1B 0.9800 .
C1 H1C 0.9800 .
C1 C2 1.525(3) .
C2 N4 1.454(3) 2_656
C2 C5 1.589(3) 2_656
C12 N1 1.454(3) 2_656
C12 H12A 0.9900 .
C12 H12B 0.9900 .
C16 H16A 0.9900 .
C16 H16B 0.9900 .
C20 H20A 0.9800 .
C20 H20B 0.9800 .
C20 H20C 0.9800 .
O8 H8C 0.8488 .
O8 H8D 0.8498 .
C17 N10 1.455(3) 2_656
C17 H17A 0.9900 .
C17 H17B 0.9900 .
C15 C14 1.518(4) .
O7 H7A 0.8494 .
O7 H7B 0.8507 .
C11 H11A 0.9800 .
C11 H11B 0.9800 .
C11 H11C 0.9800 .
C14 H14A 0.9800 .
C14 H14B 0.9800 .
C14 H14C 0.9800 .
O6 H6D 0.8551 .
O6 H6E 0.6491 .

loop_
_geom_torsion_atom_site_label_1
_geom_torsion_atom_site_label_2
_geom_torsion_atom_site_label_3
_geom_torsion_atom_site_label_4
_geom_torsion
_geom_torsion_site_symmetry_1
_geom_torsion_site_symmetry_4
N6 C10 C15 N8 1.0(2) . .
N6 C10 C15 N7 -116.4(2) . .
N6 C10 C15 C14 122.5(3) . .
N5 C10 C15 N8 118.1(2) . .
N5 C10 C15 N7 0.7(2) . .
N5 C10 C15 C14 -120.4(3) . .
C18 N10 C19 N11 -106.1(2) . 2_656
C18 N10 C19 C19 3.2(2) . 2_656
C18 N10 C19 C20 127.1(2) . .
C18 N11 C16 N7 -98.4(3) . .
C5 N2 C3 O1 -177.5(2) 2_656 .
C5 N2 C3 N1 -0.7(3) 2_656 .
C5 N2 C4 N3 -88.6(3) 2_656 .
C5 N3 C7 O2 171.8(3) . .
C5 N3 C7 N4 -6.7(3) . .
C5 N3 C4 N2 87.5(3) . .
C10 N6 C13 O5 -173.1(3) . .
C10 N6 C13 N8 5.5(3) . .
C10 N6 C12 N1 -85.6(3) . 2_656
C10 N5 C8 N4 91.2(3) . .
C10 N5 C9 O3 175.9(2) . .
C10 N5 C9 N7 -1.0(3) . .
C13 N6 C10 N5 -113.4(3) . .
C13 N6 C10 C15 -3.9(3) . .
C13 N6 C10 C11 119.5(3) . .
C13 N6 C12 N1 100.1(3) . 2_656
C13 N8 C17 N10 -97.8(3) . 2_656
C13 N8 C15 N7 111.7(3) . .
C13 N8 C15 C10 2.2(3) . .
C13 N8 C15 C14 -121.0(3) . .
C3 N2 C4 N3 93.9(3) . .
C3 N1 C2 N4 111.3(2) . 2_656
C3 N1 C2 C5 1.6(3) . 2_656
C3 N1 C2 C1 -122.0(2) . .
C19 N10 C18 O4 -178.3(2) . .
C19 N10 C18 N11 -1.5(3) . .
C19 N11 C18 O4 175.6(2) 2_656 .
C19 N11 C18 N10 -1.2(3) 2_656 .
C19 N11 C16 N7 88.7(3) 2_656 .
C8 N4 C7 O2 5.8(4) . .
C8 N4 C7 N3 -175.7(2) . .
C8 N5 C10 N6 -76.6(3) . .
C8 N5 C10 C15 173.9(2) . .
C8 N5 C10 C11 50.4(3) . .
C8 N5 C9 O3 1.9(4) . .
C8 N5 C9 N7 -175.1(2) . .
C7 N4 C8 N5 95.5(3) . .
C7 N3 C5 N2 115.1(2) . 2_656
C7 N3 C5 C6 -117.5(2) . .
C7 N3 C5 C2 6.0(3) . 2_656
C7 N3 C4 N2 -102.3(3) . .
C4 N2 C3 O1 0.3(4) . .
C4 N2 C3 N1 177.2(2) . .
C4 N3 C5 N2 -74.0(3) . 2_656
C4 N3 C5 C6 53.4(3) . .
C4 N3 C5 C2 176.9(2) . 2_656
C4 N3 C7 O2 0.5(4) . .
C4 N3 C7 N4 -177.9(2) . .
C9 N7 C16 N11 96.8(3) . .
C9 N7 C15 N8 -110.7(2) . .
C9 N7 C15 C10 -1.3(3) . .
C9 N7 C15 C14 121.7(3) . .
C9 N5 C10 N6 109.7(3) . .
C9 N5 C10 C15 0.2(3) . .
C9 N5 C10 C11 -123.3(3) . .
C9 N5 C8 N4 -95.5(3) . .
C2 N4 C8 N5 -84.6(3) 2_656 .
C2 N4 C7 O2 -174.1(3) 2_656 .
C2 N4 C7 N3 4.4(3) 2_656 .
C2 N1 C3 O1 176.2(2) . .
C2 N1 C3 N2 -0.7(3) . .
C12 N6 C10 N5 71.8(3) . .
C12 N6 C10 C15 -178.7(2) . .
C12 N6 C10 C11 -55.3(3) . .
C12 N6 C13 O5 1.8(5) . .
C12 N6 C13 N8 -179.6(2) . .
C12 N1 C3 O1 2.7(4) 2_656 .
C12 N1 C3 N2 -174.1(2) 2_656 .
C12 N1 C2 N4 -75.7(3) 2_656 2_656
C12 N1 C2 C5 174.6(2) 2_656 2_656
C12 N1 C2 C1 51.0(3) 2_656 .
C16 N11 C18 O4 2.0(4) . .
C16 N11 C18 N10 -174.9(2) . .
C16 N7 C9 O3 0.8(4) . .
C16 N7 C9 N5 177.7(2) . .
C16 N7 C15 N8 73.3(3) . .
C16 N7 C15 C10 -177.4(2) . .
C16 N7 C15 C14 -54.3(3) . .
C17 N10 C18 O4 2.1(4) 2_656 .
C17 N10 C18 N11 178.9(2) 2_656 .
C17 N10 C19 N11 73.4(3) 2_656 2_656
C17 N10 C19 C19 -177.3(2) 2_656 2_656
C17 N10 C19 C20 -53.4(3) 2_656 .
C17 N8 C13 O5 -0.9(4) . .
C17 N8 C13 N6 -179.5(2) . .
C17 N8 C15 N7 -73.8(3) . .
C17 N8 C15 C10 176.7(2) . .
C17 N8 C15 C14 53.5(3) . .
C15 N8 C13 O5 173.9(3) . .
C15 N8 C13 N6 -4.8(3) . .
C15 N8 C17 N10 88.1(3) . 2_656
C15 N7 C9 O3 -175.4(2) . .
C15 N7 C9 N5 1.5(3) . .
C15 N7 C16 N11 -87.4(3) . .
C11 C10 C15 N8 -120.4(2) . .
C11 C10 C15 N7 122.2(2) . .
C11 C10 C15 C14 1.2(4) . .
